data_4034550
loop_
_publ_author_name
'Filimonov, Valeriy O.'
'Dianova, Lidia N.'
'Beryozkina, Tetyana V.'
'Mazur, Dmitrii'
'Beliaev, Nikolai A.'
'Volkova, Natalia N.'
'Ilkin, Vladimir G.'
'Dehaen, Wim'
'Lebedev, Albert T.'
'Bakulev, Vasiliy A.'

_publ_section_title
;
 Water/Alkali-Catalyzed Reactions of Azides with 2-Cyanothioacetamides.
 Eco-Friendly Synthesis of Monocyclic and Bicyclic
 1,2,3-Thiadiazole-4-carbimidamides and
 5-Amino-1,2,3-triazole-4-carbothioamides.
;
_journal_issue 21
_journal_name_full 'The Journal of organic chemistry'
_journal_page_first 13430
_journal_page_last 13446
_journal_paper_doi 10.1021/acs.joc.9b01599
_journal_volume 84
_journal_year 2019
_chemical_formula_moiety 'C13 H17 N7 O3 S'
_chemical_formula_sum 'C13 H17 N7 O3 S'
_chemical_formula_weight 351.40
_space_group_IT_number 14
_space_group_name_Hall '-P 2ybc'
_space_group_name_H-M_alt 'P 1 21/c 1'
_symmetry_cell_setting monoclinic
_symmetry_space_group_name_H-M 'P 1 21/c 1'
_atom_sites_solution_hydrogens geom
_atom_sites_solution_primary direct
_atom_sites_solution_secondary difmap
_audit_creation_method SHELXL-97
_cell_angle_alpha 90.00
_cell_angle_beta 114.160(18)
_cell_angle_gamma 90.00
_cell_formula_units_Z 4
_cell_length_a 13.752(2)
_cell_length_b 10.6347(10)
_cell_length_c 12.4145(18)
_cell_measurement_reflns_used 1914
_cell_measurement_temperature 295(2)
_cell_measurement_theta_max 27.5710
_cell_measurement_theta_min 3.7500
_cell_volume 1656.6(4)
_computing_cell_refinement 'CrysAlisPro 1.171.39.38a (Rigaku OD, 2017)'
_computing_data_collection 'CrysAlisPro 1.171.39.38a (Rigaku OD, 2017)'
_computing_data_reduction 'CrysAlisPro 1.171.39.38a (Rigaku OD, 2017)'
_computing_structure_refinement 'SHELXL-97 (Sheldrick, 1997)'
_computing_structure_solution 'SHELXS-97 (Sheldrick, 1990)'
_diffrn_ambient_temperature 295(2)
_diffrn_measured_fraction_theta_full 0.991
_diffrn_measured_fraction_theta_max 0.847
_diffrn_measurement_device 'four-circle diffractometer'
_diffrn_measurement_device_type 'Xcalibur, Sapphire3'
_diffrn_measurement_method 'omega scans'
_diffrn_radiation_monochromator graphite
_diffrn_radiation_source 'fine-focus sealed tube'
_diffrn_radiation_type MoK\a
_diffrn_radiation_wavelength 0.71073
_diffrn_reflns_av_R_equivalents 0.0505
_diffrn_reflns_av_sigmaI/netI 0.0788
_diffrn_reflns_limit_h_max 20
_diffrn_reflns_limit_h_min -16
_diffrn_reflns_limit_k_max 8
_diffrn_reflns_limit_k_min -14
_diffrn_reflns_limit_l_max 16
_diffrn_reflns_limit_l_min -16
_diffrn_reflns_number 11590
_diffrn_reflns_theta_full 26.00
_diffrn_reflns_theta_max 31.22
_diffrn_reflns_theta_min 3.56
_diffrn_standards_decay_% 0
_diffrn_standards_interval_count 0
_diffrn_standards_interval_time 0
_diffrn_standards_number 0
_exptl_absorpt_coefficient_mu 0.224
_exptl_absorpt_correction_T_max 1.00000
_exptl_absorpt_correction_T_min 0.82218
_exptl_absorpt_correction_type multi-scan
_exptl_absorpt_process_details
;
CrysAlisPro 1.171.39.38a (Rigaku Oxford Diffraction, 2017)
Empirical absorption correction using spherical harmonics,
 implemented in SCALE3 ABSPACK scaling algorithm.
;
_exptl_crystal_colour colorless
_exptl_crystal_density_diffrn 1.409
_exptl_crystal_density_method 'not measured'
_exptl_crystal_description plate
_exptl_crystal_F_000 736
_exptl_crystal_size_max 0.48
_exptl_crystal_size_mid 0.27
_exptl_crystal_size_min 0.08
_refine_diff_density_max 0.244
_refine_diff_density_min -0.377
_refine_diff_density_rms 0.060
_refine_ls_extinction_method none
_refine_ls_goodness_of_fit_ref 1.002
_refine_ls_hydrogen_treatment mixed
_refine_ls_matrix_type full
_refine_ls_number_parameters 231
_refine_ls_number_reflns 4556
_refine_ls_number_restraints 0
_refine_ls_restrained_S_all 1.002
_refine_ls_R_factor_all 0.1289
_refine_ls_R_factor_gt 0.0626
_refine_ls_shift/su_max 0.001
_refine_ls_shift/su_mean 0.000
_refine_ls_structure_factor_coef Fsqd
_refine_ls_weighting_details 'calc w=1/[\s^2^(Fo^2^)+(0.0950P)^2^+0.0000P] where P=(Fo^2^+2Fc^2^)/3'
_refine_ls_weighting_scheme calc
_refine_ls_wR_factor_gt 0.1488
_refine_ls_wR_factor_ref 0.2048
_reflns_number_gt 2462
_reflns_number_total 4556
_reflns_threshold_expression >2sigma(I)
_cod_data_source_file jo9b01599_si_002.cif
_cod_data_source_block dc
_cod_depositor_comments
;
The following automatic conversions were performed:

data item '_symmetry_cell_setting' value 'Monoclinic' was changed to
'monoclinic' in accordance with the
/home/data/users/saulius/crontab/automatic-downloads/current/ACS/lib/dictionaries/cif_core.dic
dictionary named 'cif_core.dic' version 2.4.2 last updated on
2011-04-26.

Automatic conversion script
Id: cif_fix_values 6909 2019-04-08 15:41:33Z antanas 
;
_cod_original_sg_symbol_H-M P2(1)/c
_cod_database_code 4034550

loop_
_symmetry_equiv_pos_as_xyz
'x, y, z'
'-x, y+1/2, -z+1/2'
'-x, -y, -z'
'x, -y-1/2, z-1/2'

loop_
_atom_site_label
_atom_site_type_symbol
_atom_site_fract_x
_atom_site_fract_y
_atom_site_fract_z
_atom_site_U_iso_or_equiv
_atom_site_adp_type
_atom_site_occupancy
_atom_site_symmetry_multiplicity
_atom_site_calc_flag
_atom_site_refinement_flags
S1 S 0.46611(7) 0.17134(7) 0.45087(6) 0.0515(3) Uani 1 1 d .
N1 N 0.33105(19) 0.0252(2) 0.2761(2) 0.0455(6) Uani 1 1 d .
O1 O 0.95990(19) -0.0535(2) 0.3474(2) 0.0780(8) Uani 1 1 d .
C1 C 0.2558(3) 0.0420(3) 0.3312(3) 0.0634(9) Uani 1 1 d .
H1A H 0.2570 0.1288 0.3558 0.076 Uiso 1 1 calc R
H1B H 0.2765 -0.0110 0.4007 0.076 Uiso 1 1 calc R
O2 O 0.75863(17) -0.28498(19) 0.48649(18) 0.0545(6) Uani 1 1 d .
N2 N 0.5868(2) 0.2051(2) 0.4508(2) 0.0586(7) Uani 1 1 d .
C2 C 0.1469(3) 0.0082(4) 0.2457(4) 0.0823(11) Uani 1 1 d .
H2A H 0.0982 0.0150 0.2840 0.099 Uiso 1 1 calc R
H2B H 0.1240 0.0672 0.1804 0.099 Uiso 1 1 calc R
N3 N 0.5976(2) 0.1532(2) 0.36300(19) 0.0464(6) Uani 1 1 d .
C3 C 0.2109(3) -0.1270(4) 0.1422(3) 0.0756(11) Uani 1 1 d .
H3A H 0.1887 -0.0682 0.0768 0.091 Uiso 1 1 calc R
H3B H 0.2058 -0.2113 0.1105 0.091 Uiso 1 1 calc R
N4 N 0.59698(18) -0.0010(2) 0.16483(18) 0.0403(5) Uani 1 1 d .
C4 C 0.5108(2) 0.0859(2) 0.2888(2) 0.0357(6) Uani 1 1 d .
O3 O 0.1423(2) -0.1162(3) 0.2013(3) 0.0839(8) Uani 1 1 d .
N5 N 0.4251(2) 0.0634(2) 0.07902(19) 0.0441(6) Uani 1 1 d .
C5 C 0.4271(2) 0.0838(2) 0.3242(2) 0.0380(6) Uani 1 1 d .
N6 N 0.78070(18) -0.0237(2) 0.2633(2) 0.0441(6) Uani 1 1 d .
C6 C 0.5130(2) 0.0438(2) 0.1758(2) 0.0351(5) Uani 1 1 d .
N7 N 0.86007(19) -0.1666(2) 0.4201(2) 0.0477(6) Uani 1 1 d .
C7 C 0.3234(3) -0.1006(3) 0.2242(3) 0.0536(8) Uani 1 1 d .
H7A H 0.3477 -0.1633 0.2864 0.064 Uiso 1 1 calc R
H7B H 0.3687 -0.1050 0.1815 0.064 Uiso 1 1 calc R
C8 C 0.8727(2) -0.0800(3) 0.3434(3) 0.0508(7) Uani 1 1 d .
C9 C 0.7621(2) -0.2029(2) 0.4175(2) 0.0418(6) Uani 1 1 d .
C10 C 0.6715(2) -0.1413(2) 0.3325(2) 0.0389(6) Uani 1 1 d .
C11 C 0.6807(2) -0.0537(2) 0.2573(2) 0.0352(5) Uani 1 1 d .
C12 C 0.9574(3) -0.2253(4) 0.5066(3) 0.0708(10) Uani 1 1 d .
H12A H 1.0165 -0.1690 0.5239 0.106 Uiso 1 1 calc R
H12B H 0.9710 -0.3022 0.4746 0.106 Uiso 1 1 calc R
H12C H 0.9483 -0.2430 0.5777 0.106 Uiso 1 1 calc R
C13 C 0.7949(3) 0.0672(3) 0.1818(3) 0.0625(9) Uani 1 1 d .
H13A H 0.8517 0.1240 0.2253 0.094 Uiso 1 1 calc R
H13B H 0.7301 0.1137 0.1423 0.094 Uiso 1 1 calc R
H13C H 0.8123 0.0231 0.1245 0.094 Uiso 1 1 calc R
H10 H 0.599(3) -0.172(2) 0.318(2) 0.044(8) Uiso 1 1 d .
H5B H 0.419(3) 0.033(3) -0.001(3) 0.069(10) Uiso 1 1 d .
H5A H 0.372(3) 0.111(3) 0.079(2) 0.047(8) Uiso 1 1 d .

loop_
_atom_site_aniso_label
_atom_site_aniso_U_11
_atom_site_aniso_U_22
_atom_site_aniso_U_33
_atom_site_aniso_U_23
_atom_site_aniso_U_13
_atom_site_aniso_U_12
S1 0.0724(6) 0.0488(5) 0.0387(4) -0.0080(3) 0.0281(4) -0.0008(4)
N1 0.0431(14) 0.0521(14) 0.0492(13) -0.0111(10) 0.0270(11) -0.0047(11)
O1 0.0347(13) 0.1034(19) 0.0977(19) 0.0195(14) 0.0289(13) -0.0044(13)
C1 0.063(2) 0.074(2) 0.072(2) -0.0080(16) 0.0459(19) -0.0002(18)
O2 0.0490(13) 0.0540(12) 0.0527(12) 0.0138(9) 0.0127(10) -0.0026(10)
N2 0.0677(19) 0.0574(16) 0.0448(15) -0.0131(11) 0.0169(13) -0.0085(13)
C2 0.058(2) 0.102(3) 0.100(3) 0.007(2) 0.045(2) 0.003(2)
N3 0.0518(16) 0.0446(13) 0.0404(13) -0.0050(9) 0.0165(11) -0.0068(10)
C3 0.059(2) 0.097(3) 0.070(2) -0.0181(19) 0.0255(19) -0.024(2)
N4 0.0347(12) 0.0542(14) 0.0348(11) 0.0011(9) 0.0170(9) 0.0045(10)
C4 0.0373(14) 0.0356(13) 0.0327(12) 0.0005(9) 0.0128(10) 0.0019(10)
O3 0.0567(17) 0.102(2) 0.102(2) -0.0179(16) 0.0415(15) -0.0250(14)
N5 0.0425(14) 0.0579(15) 0.0322(11) 0.0004(9) 0.0155(10) 0.0131(12)
C5 0.0460(16) 0.0355(13) 0.0347(13) 0.0022(9) 0.0189(11) 0.0030(11)
N6 0.0366(13) 0.0508(13) 0.0475(13) 0.0039(9) 0.0200(10) -0.0014(10)
C6 0.0361(14) 0.0370(13) 0.0329(12) 0.0038(9) 0.0150(10) 0.0014(11)
N7 0.0305(13) 0.0505(14) 0.0551(15) 0.0047(10) 0.0103(10) 0.0001(10)
C7 0.0536(19) 0.0547(18) 0.0578(18) -0.0136(13) 0.0283(15) -0.0134(14)
C8 0.0341(16) 0.0564(18) 0.0644(19) -0.0015(13) 0.0228(13) -0.0019(13)
C9 0.0382(16) 0.0427(15) 0.0405(14) -0.0031(11) 0.0123(11) -0.0034(11)
C10 0.0311(14) 0.0461(15) 0.0404(14) -0.0009(10) 0.0157(11) -0.0015(11)
C11 0.0315(13) 0.0416(14) 0.0353(13) -0.0052(9) 0.0164(10) -0.0006(11)
C12 0.0389(19) 0.072(2) 0.081(2) 0.0117(18) 0.0036(16) 0.0048(16)
C13 0.060(2) 0.077(2) 0.0575(19) 0.0118(15) 0.0316(16) -0.0102(17)

loop_
_atom_type_symbol
_atom_type_description
_atom_type_scat_dispersion_real
_atom_type_scat_dispersion_imag
_atom_type_scat_source
C C 0.0033 0.0016 'International Tables Vol C Tables 4.2.6.8 and 6.1.1.4'
H H 0.0000 0.0000 'International Tables Vol C Tables 4.2.6.8 and 6.1.1.4'
N N 0.0061 0.0033 'International Tables Vol C Tables 4.2.6.8 and 6.1.1.4'
O O 0.0106 0.0060 'International Tables Vol C Tables 4.2.6.8 and 6.1.1.4'
S S 0.1246 0.1234 'International Tables Vol C Tables 4.2.6.8 and 6.1.1.4'

loop_
_geom_angle_atom_site_label_1
_geom_angle_atom_site_label_2
_geom_angle_atom_site_label_3
_geom_angle
N2 S1 C5 93.04(13)
C5 N1 C1 119.0(2)
C5 N1 C7 119.5(2)
C1 N1 C7 112.2(2)
N1 C1 C2 109.6(3)
N1 C1 H1A 109.8
C2 C1 H1A 109.8
N1 C1 H1B 109.8
C2 C1 H1B 109.8
H1A C1 H1B 108.2
N3 N2 S1 111.2(2)
O3 C2 C1 112.0(3)
O3 C2 H2A 109.2
C1 C2 H2A 109.2
O3 C2 H2B 109.2
C1 C2 H2B 109.2
H2A C2 H2B 107.9
N2 N3 C4 115.0(3)
O3 C3 C7 110.9(3)
O3 C3 H3A 109.5
C7 C3 H3A 109.5
O3 C3 H3B 109.5
C7 C3 H3B 109.5
H3A C3 H3B 108.1
C6 N4 C11 122.5(2)
N3 C4 C5 113.7(2)
N3 C4 C6 116.3(2)
C5 C4 C6 129.2(2)
C3 O3 C2 110.0(3)
C6 N5 H5B 121.1(18)
C6 N5 H5A 122.4(19)
H5B N5 H5A 116(3)
N1 C5 C4 130.7(2)
N1 C5 S1 122.4(2)
C4 C5 S1 106.97(19)
C11 N6 C8 122.3(2)
C11 N6 C13 121.6(2)
C8 N6 C13 116.0(2)
N4 C6 N5 118.6(2)
N4 C6 C4 124.7(2)
N5 C6 C4 116.5(2)
C8 N7 C9 124.2(2)
C8 N7 C12 116.8(3)
C9 N7 C12 119.0(3)
N1 C7 C3 109.8(3)
N1 C7 H7A 109.7
C3 C7 H7A 109.7
N1 C7 H7B 109.7
C3 C7 H7B 109.7
H7A C7 H7B 108.2
O1 C8 N6 121.7(3)
O1 C8 N7 121.7(3)
N6 C8 N7 116.5(3)
O2 C9 N7 119.4(2)
O2 C9 C10 124.7(3)
N7 C9 C10 115.9(2)
C11 C10 C9 121.7(3)
C11 C10 H10 118.0(16)
C9 C10 H10 119.5(16)
C10 C11 N4 125.0(2)
C10 C11 N6 119.4(2)
N4 C11 N6 115.2(2)
N7 C12 H12A 109.5
N7 C12 H12B 109.5
H12A C12 H12B 109.5
N7 C12 H12C 109.5
H12A C12 H12C 109.5
H12B C12 H12C 109.5
N6 C13 H13A 109.5
N6 C13 H13B 109.5
H13A C13 H13B 109.5
N6 C13 H13C 109.5
H13A C13 H13C 109.5
H13B C13 H13C 109.5

loop_
_geom_bond_atom_site_label_1
_geom_bond_atom_site_label_2
_geom_bond_distance
S1 N2 1.699(3)
S1 C5 1.714(3)
N1 C5 1.357(3)
N1 C1 1.466(4)
N1 C7 1.470(3)
O1 C8 1.213(4)
C1 C2 1.483(5)
C1 H1A 0.9700
C1 H1B 0.9700
O2 C9 1.237(3)
N2 N3 1.283(3)
C2 O3 1.424(5)
C2 H2A 0.9700
C2 H2B 0.9700
N3 C4 1.373(3)
C3 O3 1.417(4)
C3 C7 1.490(5)
C3 H3A 0.9700
C3 H3B 0.9700
N4 C6 1.307(3)
N4 C11 1.370(3)
C4 C5 1.390(4)
C4 C6 1.484(3)
N5 C6 1.327(3)
N5 H5B 1.02(4)
N5 H5A 0.88(3)
N6 C11 1.384(3)
N6 C8 1.385(4)
N6 C13 1.469(4)
N7 C8 1.386(4)
N7 C9 1.389(4)
N7 C12 1.468(4)
C7 H7A 0.9700
C7 H7B 0.9700
C9 C10 1.421(4)
C10 C11 1.360(3)
C10 H10 0.99(3)
C12 H12A 0.9600
C12 H12B 0.9600
C12 H12C 0.9600
C13 H13A 0.9600
C13 H13B 0.9600
C13 H13C 0.9600

loop_
_geom_torsion_atom_site_label_1
_geom_torsion_atom_site_label_2
_geom_torsion_atom_site_label_3
_geom_torsion_atom_site_label_4
_geom_torsion
C5 N1 C1 C2 161.1(3)
C7 N1 C1 C2 -52.5(4)
C5 S1 N2 N3 -0.7(2)
N1 C1 C2 O3 55.8(4)
S1 N2 N3 C4 1.3(3)
N2 N3 C4 C5 -1.4(3)
N2 N3 C4 C6 169.6(2)
C7 C3 O3 C2 60.6(4)
C1 C2 O3 C3 -60.5(4)
C1 N1 C5 C4 -178.5(3)
C7 N1 C5 C4 37.5(4)
C1 N1 C5 S1 2.9(4)
C7 N1 C5 S1 -141.2(2)
N3 C4 C5 N1 -178.0(3)
C6 C4 C5 N1 12.4(4)
N3 C4 C5 S1 0.8(3)
C6 C4 C5 S1 -168.8(2)
N2 S1 C5 N1 178.9(2)
N2 S1 C5 C4 -0.04(19)
C11 N4 C6 N5 -163.0(2)
C11 N4 C6 C4 22.9(4)
N3 C4 C6 N4 41.2(3)
C5 C4 C6 N4 -149.4(3)
N3 C4 C6 N5 -133.1(2)
C5 C4 C6 N5 36.3(4)
C5 N1 C7 C3 -160.4(3)
C1 N1 C7 C3 53.3(4)
O3 C3 C7 N1 -57.0(4)
C11 N6 C8 O1 179.6(3)
C13 N6 C8 O1 1.6(5)
C11 N6 C8 N7 -1.5(4)
C13 N6 C8 N7 -179.5(3)
C9 N7 C8 O1 -178.3(3)
C12 N7 C8 O1 -0.2(5)
C9 N7 C8 N6 2.8(4)
C12 N7 C8 N6 -179.1(3)
C8 N7 C9 O2 176.9(3)
C12 N7 C9 O2 -1.1(4)
C8 N7 C9 C10 -2.6(4)
C12 N7 C9 C10 179.4(3)
O2 C9 C10 C11 -178.5(2)
N7 C9 C10 C11 1.0(4)
C9 C10 C11 N4 172.2(2)
C9 C10 C11 N6 0.1(4)
C6 N4 C11 C10 47.8(4)
C6 N4 C11 N6 -139.8(2)
C8 N6 C11 C10 0.1(4)
C13 N6 C11 C10 178.0(2)
C8 N6 C11 N4 -172.7(2)
C13 N6 C11 N4 5.2(4)
